data_1533362
loop_
_publ_author_name
'Chevalier, B.'
'Pasturel, M.'
'Bobet, J.L.'
'Etourneau, J.'
'Weill, F.'
'Decourt, R.'

_publ_section_title
;
 The new hydrides Ce Ni Ge H1.6 and Ce Cu Ge H1.0 crystallizing in the
 derivative hexagonal (Zr Be Si)-type structure
;
_journal_name_full 'Journal of Solid State Chemistry'
_journal_page_first 752
_journal_page_last 759
_journal_volume 177
_journal_year 2004
_chemical_formula_sum 'Ce Cu Ge H'
_space_group_IT_number 194
_symmetry_space_group_name_Hall '-P 6c 2c'
_symmetry_space_group_name_H-M 'P 63/m m c'
_cell_angle_alpha 90
_cell_angle_beta 90
_cell_angle_gamma 120
_cell_formula_units_Z 2
_cell_length_a 4.244
_cell_length_b 4.244
_cell_length_c 8.311
_cell_volume 129.639
_citation_journal_id_ASTM JSSCBI
_cod_data_source_file Chevalier_JSSCBI_2004_1865.cif
_cod_data_source_block H1Ce1Cu1Ge1
_cod_original_cell_volume 129.6387
_cod_original_formula_sum 'H1 Ce1 Cu1 Ge1'
_cod_database_code 1533362

loop_
_symmetry_equiv_pos_as_xyz
x,y,z
x-y,x,z+1/2
-y,x-y,z
-x,-y,z+1/2
-x+y,-x,z
y,-x+y,z+1/2
-y,-x,-z+1/2
x-y,-y,-z
x,x-y,-z+1/2
y,x,-z
-x+y,y,-z+1/2
-x,-x+y,-z
-x,-y,-z
-x+y,-x,-z-1/2
y,-x+y,-z
x,y,-z-1/2
x-y,x,-z
-y,x-y,-z-1/2
y,x,z-1/2
-x+y,y,z
-x,-x+y,z-1/2
-y,-x,z
x-y,-y,z-1/2
x,x-y,z

loop_
_atom_site_label
_atom_site_type_symbol
_atom_site_fract_x
_atom_site_fract_y
_atom_site_fract_z
_atom_site_occupancy
_atom_site_U_iso_or_equiv
Ce1 Ce 0 0 0 1 0.0
H1 H 0.3333 0.6667 0.4365 0.5 0.0
Ge1 Ge 0.3333 0.6667 0.75 1 0.0
Cu1 Cu 0.3333 0.6667 0.25 1 0.0
